data_4067988
loop_
_publ_author_name
'B\"ottcher, Tobias'
'Shyshkov, Oleg'
'Bremer, Matthias'
'Bassil, Bassem S.'
'R\"oschenthaler, Gerd-Volker'

_publ_section_title
;
 Carbene Complexes of Phosphorus(V) Fluorides by Oxidative Addition of
 2,2-Difluorobis(dialkylamines) to Phosphorus(III) Halides
;
_journal_issue 4
_journal_name_full Organometallics
_journal_page_first 1278
_journal_paper_doi 10.1021/om2009827
_journal_volume 31
_journal_year 2012
_chemical_formula_sum 'C11 H15 F4 N2 P'
_chemical_formula_weight 282.22
_chemical_name_systematic
; 
 ? 
;
_space_group_IT_number 14
_symmetry_cell_setting monoclinic
_symmetry_space_group_name_Hall '-P 2ybc'
_symmetry_space_group_name_H-M 'P 1 21/c 1'
_atom_sites_solution_hydrogens geom
_atom_sites_solution_primary direct
_atom_sites_solution_secondary difmap
_audit_creation_method SHELXL-97
_cell_angle_alpha 90.00
_cell_angle_beta 101.150(10)
_cell_angle_gamma 90.00
_cell_formula_units_Z 4
_cell_length_a 7.5470(10)
_cell_length_b 10.9670(10)
_cell_length_c 15.050(2)
_cell_measurement_reflns_used 45
_cell_measurement_temperature 293(2)
_cell_measurement_theta_max 24.994
_cell_measurement_theta_min 5.552
_cell_volume 1222.1(3)
_computing_cell_refinement 'Siemens XSCANS'
_computing_data_collection 'Siemens XSCANS'
_computing_data_reduction 'Siemens XSCANS'
_computing_molecular_graphics 'Siemens SHELXTL'
_computing_publication_material 'Siemens SHELXTL'
_computing_structure_refinement 'SHELXL-97 (Sheldrick, 2008)'
_computing_structure_solution 'SHELXS-97 (Sheldrick, 2008)'
_diffrn_ambient_temperature 293(2)
_diffrn_measured_fraction_theta_full 0.996
_diffrn_measured_fraction_theta_max 0.996
_diffrn_measurement_method '2\q/\w scans'
_diffrn_radiation_monochromator graphite
_diffrn_radiation_source 'fine-focus sealed tube'
_diffrn_radiation_type MoK\a
_diffrn_radiation_wavelength 0.71073
_diffrn_reflns_av_R_equivalents 0.0364
_diffrn_reflns_av_sigmaI/netI 0.0394
_diffrn_reflns_limit_h_max 6
_diffrn_reflns_limit_h_min -9
_diffrn_reflns_limit_k_max 11
_diffrn_reflns_limit_k_min -14
_diffrn_reflns_limit_l_max 19
_diffrn_reflns_limit_l_min -19
_diffrn_reflns_number 3837
_diffrn_reflns_theta_full 27.50
_diffrn_reflns_theta_max 27.50
_diffrn_reflns_theta_min 2.75
_exptl_absorpt_coefficient_mu 0.259
_exptl_absorpt_correction_T_max 0
_exptl_absorpt_correction_T_min 0
_exptl_absorpt_correction_type multi-scan
_exptl_absorpt_process_details SADABS
_exptl_crystal_colour colorless
_exptl_crystal_density_diffrn 1.534
_exptl_crystal_density_method 'not measured'
_exptl_crystal_F_000 584
_exptl_crystal_size_max 1.0
_exptl_crystal_size_mid 0.6
_exptl_crystal_size_min 0.5
_refine_diff_density_max 0.356
_refine_diff_density_min -0.728
_refine_diff_density_rms 0.115
_refine_ls_extinction_method none
_refine_ls_goodness_of_fit_ref 1.007
_refine_ls_hydrogen_treatment constr
_refine_ls_matrix_type full
_refine_ls_number_parameters 163
_refine_ls_number_reflns 2798
_refine_ls_number_restraints 0
_refine_ls_restrained_S_all 1.007
_refine_ls_R_factor_all 0.0541
_refine_ls_R_factor_gt 0.0482
_refine_ls_shift/su_max 0.000
_refine_ls_shift/su_mean 0.000
_refine_ls_structure_factor_coef Fsqd
_refine_ls_weighting_details 'calc w=1/[\s^2^(Fo^2^)+(0.0830P)^2^+0.5000P] where P=(Fo^2^+2Fc^2^)/3'
_refine_ls_weighting_scheme calc
_refine_ls_wR_factor_gt 0.1282
_refine_ls_wR_factor_ref 0.1342
_reflns_number_gt 2435
_reflns_number_total 2798
_reflns_threshold_expression >2sigma(I)
_cod_data_source_file om2009827_si_003.cif
_cod_data_source_block NHC-PF4-Ph
_cod_depositor_comments
;
The following automatic conversions were performed:

'_symmetry_cell_setting' value 'Monoclinic' changed to 'monoclinic'
according to /home/saulius/struct/CIF-dictionaries/cif_core.dic
dictionary named 'cif_core.dic' version 2.4.1 from 2010-06-29.

Automatic conversion script
Id: cif_fix_values 1715 2011-07-08 13:25:40Z adriana 
;
_cod_original_sg_symbol_H-M P2(1)/c
_cod_database_code 4067988

loop_
_symmetry_equiv_pos_as_xyz
'x, y, z'
'-x, y+1/2, -z+1/2'
'-x, -y, -z'
'x, -y-1/2, z-1/2'

loop_
_atom_site_label
_atom_site_type_symbol
_atom_site_fract_x
_atom_site_fract_y
_atom_site_fract_z
_atom_site_U_iso_or_equiv
_atom_site_adp_type
_atom_site_occupancy
_atom_site_symmetry_multiplicity
_atom_site_calc_flag
_atom_site_refinement_flags
P1 P 0.85021(5) 0.25134(3) 0.11148(2) 0.01951(16) Uani 1 1 d .
F1 F 0.78159(13) 0.39220(9) 0.11937(7) 0.0288(3) Uani 1 1 d .
F2 F 0.96727(14) 0.25783(9) 0.21445(7) 0.0275(3) Uani 1 1 d .
F3 F 0.74564(14) 0.24944(9) 0.00528(7) 0.0286(3) Uani 1 1 d .
F4 F 0.93016(13) 0.11537(9) 0.10052(7) 0.0272(2) Uani 1 1 d .
N1 N 1.15263(19) 0.41167(14) 0.10810(10) 0.0283(3) Uani 1 1 d .
N2 N 1.1227(2) 0.27555(14) 0.00096(10) 0.0272(3) Uani 1 1 d .
C1 C 1.0568(2) 0.31699(14) 0.07106(10) 0.0214(3) Uani 1 1 d .
C2 C 1.1377(3) 0.48567(18) 0.18654(13) 0.0376(4) Uani 1 1 d .
H2A H 1.0341 0.4603 0.2100 0.056 Uiso 1 1 calc R
H2B H 1.1248 0.5699 0.1690 0.056 Uiso 1 1 calc R
H2C H 1.2445 0.4757 0.2323 0.056 Uiso 1 1 calc R
C3 C 1.3051(2) 0.43865(17) 0.06345(12) 0.0306(4) Uani 1 1 d .
H3A H 1.4197 0.4271 0.1046 0.037 Uiso 1 1 calc R
H3B H 1.2986 0.5214 0.0404 0.037 Uiso 1 1 calc R
C4 C 1.2803(2) 0.34635(17) -0.01317(12) 0.0304(4) Uani 1 1 d .
H4A H 1.2569 0.3865 -0.0717 0.036 Uiso 1 1 calc R
H4B H 1.3860 0.2948 -0.0090 0.036 Uiso 1 1 calc R
C5 C 1.0655(3) 0.17398(18) -0.05999(12) 0.0343(4) Uani 1 1 d .
H5A H 0.9621 0.1354 -0.0437 0.051 Uiso 1 1 calc R
H5B H 1.1621 0.1160 -0.0554 0.051 Uiso 1 1 calc R
H5C H 1.0346 0.2035 -0.1211 0.051 Uiso 1 1 calc R
C6 C 0.65062(19) 0.19049(16) 0.15045(11) 0.0244(3) Uani 1 1 d .
C7 C 0.5576(2) 0.08987(18) 0.10865(13) 0.0322(4) Uani 1 1 d .
H7A H 0.5960 0.0535 0.0599 0.039 Uiso 1 1 calc R
C8 C 0.4078(3) 0.0426(2) 0.13857(15) 0.0425(5) Uani 1 1 d .
H8A H 0.3471 -0.0248 0.1099 0.051 Uiso 1 1 calc R
C9 C 0.3497(3) 0.0966(2) 0.21148(16) 0.0459(6) Uani 1 1 d .
H9A H 0.2500 0.0656 0.2318 0.055 Uiso 1 1 calc R
C10 C 0.4408(3) 0.1966(2) 0.25348(16) 0.0445(5) Uani 1 1 d .
H10A H 0.4018 0.2331 0.3021 0.053 Uiso 1 1 calc R
C11 C 0.5907(3) 0.24311(17) 0.22364(14) 0.0334(4) Uani 1 1 d .
H11A H 0.6515 0.3101 0.2528 0.040 Uiso 1 1 calc R

loop_
_atom_site_aniso_label
_atom_site_aniso_U_11
_atom_site_aniso_U_22
_atom_site_aniso_U_33
_atom_site_aniso_U_23
_atom_site_aniso_U_13
_atom_site_aniso_U_12
P1 0.0196(2) 0.0189(2) 0.0200(2) 0.00073(13) 0.00366(16) 0.00037(13)
F1 0.0296(5) 0.0213(5) 0.0379(5) 0.0025(4) 0.0125(4) 0.0044(4)
F2 0.0255(5) 0.0356(6) 0.0207(5) 0.0006(4) 0.0024(4) -0.0019(4)
F3 0.0259(5) 0.0375(6) 0.0210(5) 0.0028(4) 0.0010(4) -0.0049(4)
F4 0.0267(5) 0.0197(5) 0.0368(5) -0.0004(4) 0.0097(4) 0.0008(4)
N1 0.0264(7) 0.0265(7) 0.0330(7) -0.0051(6) 0.0084(6) -0.0067(5)
N2 0.0292(7) 0.0279(7) 0.0264(7) -0.0021(6) 0.0104(6) -0.0041(6)
C1 0.0217(7) 0.0211(7) 0.0208(7) 0.0016(6) 0.0028(5) 0.0017(6)
C2 0.0389(10) 0.0337(9) 0.0398(10) -0.0150(8) 0.0067(8) -0.0091(8)
C3 0.0252(8) 0.0298(9) 0.0369(9) 0.0081(7) 0.0060(7) -0.0044(6)
C4 0.0267(8) 0.0310(9) 0.0360(9) 0.0074(7) 0.0125(7) 0.0010(7)
C5 0.0421(10) 0.0357(10) 0.0280(8) -0.0089(7) 0.0140(7) -0.0026(8)
C6 0.0194(7) 0.0277(8) 0.0262(7) 0.0078(6) 0.0049(6) 0.0035(6)
C7 0.0247(8) 0.0385(10) 0.0318(8) 0.0060(7) 0.0019(6) -0.0058(7)
C8 0.0256(9) 0.0535(12) 0.0455(11) 0.0167(10) -0.0002(8) -0.0122(8)
C9 0.0239(8) 0.0587(13) 0.0578(13) 0.0275(11) 0.0149(8) 0.0038(9)
C10 0.0412(11) 0.0482(12) 0.0520(12) 0.0174(10) 0.0285(9) 0.0149(9)
C11 0.0366(10) 0.0298(9) 0.0376(10) 0.0056(7) 0.0167(8) 0.0060(7)

loop_
_atom_type_symbol
_atom_type_description
_atom_type_scat_dispersion_real
_atom_type_scat_dispersion_imag
_atom_type_scat_source
C C 0.0033 0.0016 'International Tables Vol C Tables 4.2.6.8 and 6.1.1.4'
H H 0.0000 0.0000 'International Tables Vol C Tables 4.2.6.8 and 6.1.1.4'
N N 0.0061 0.0033 'International Tables Vol C Tables 4.2.6.8 and 6.1.1.4'
F F 0.0171 0.0103 'International Tables Vol C Tables 4.2.6.8 and 6.1.1.4'
P P 0.1023 0.0942 'International Tables Vol C Tables 4.2.6.8 and 6.1.1.4'

loop_
_geom_angle_atom_site_label_1
_geom_angle_atom_site_label_2
_geom_angle_atom_site_label_3
_geom_angle
F4 P1 F2 89.60(5)
F4 P1 F3 90.43(5)
F2 P1 F3 175.64(5)
F4 P1 F1 175.89(5)
F2 P1 F1 90.61(5)
F3 P1 F1 89.05(5)
F4 P1 C6 92.42(7)
F2 P1 C6 92.26(6)
F3 P1 C6 92.10(6)
F1 P1 C6 91.67(7)
F4 P1 C1 88.38(6)
F2 P1 C1 87.75(6)
F3 P1 C1 87.89(6)
F1 P1 C1 87.53(6)
C6 P1 C1 179.19(7)
C1 N1 C2 131.08(15)
C1 N1 C3 112.14(14)
C2 N1 C3 116.66(14)
C1 N2 C5 130.62(14)
C1 N2 C4 111.79(14)
C5 N2 C4 117.58(14)
N1 C1 N2 110.14(14)
N1 C1 P1 124.82(12)
N2 C1 P1 125.04(12)
N1 C3 C4 102.74(13)
N2 C4 C3 103.09(13)
C7 C6 C11 118.24(15)
C7 C6 P1 121.00(13)
C11 C6 P1 120.75(14)
C6 C7 C8 121.23(19)
C9 C8 C7 119.7(2)
C10 C9 C8 119.64(18)
C9 C10 C11 120.47(19)
C10 C11 C6 120.74(19)

loop_
_geom_bond_atom_site_label_1
_geom_bond_atom_site_label_2
_geom_bond_distance
P1 F4 1.6289(10)
P1 F2 1.6302(10)
P1 F3 1.6402(11)
P1 F1 1.6409(10)
P1 C6 1.8438(15)
P1 C1 1.9203(16)
N1 C1 1.325(2)
N1 C2 1.455(2)
N1 C3 1.471(2)
N2 C1 1.330(2)
N2 C5 1.454(2)
N2 C4 1.470(2)
C3 C4 1.519(3)
C6 C7 1.391(3)
C6 C11 1.394(3)
C7 C8 1.395(3)
C8 C9 1.391(3)
C9 C10 1.381(4)
C10 C11 1.392(3)
